data_4350238
loop_
_publ_author_name
'Galet, Ana'
'Gaspar, Ana Bel\'en'
'Mu\~noz, M Carmen'
'Real, Jos\'e Antonio'

_publ_section_title
;
 Influence of the counterion and the solvent molecules in the spin
 crossover system [Co(4-terpyridone)2]Xp.nH2O.
;
_journal_issue 11
_journal_name_full 'Inorganic chemistry'
_journal_page_first 4413
_journal_page_last 4422
_journal_paper_doi 10.1021/ic060090u
_journal_volume 45
_journal_year 2006
_chemical_formula_sum 'C30 H32 Co I2 N6 O7'
_chemical_formula_weight 901.35
_space_group_IT_number 14
_space_group_name_Hall '-P 2ybc'
_space_group_name_H-M_alt 'P 1 21/c 1'
_symmetry_cell_setting monoclinic
_symmetry_space_group_name_H-M 'P 1 21/c 1'
_atom_sites_solution_hydrogens geom
_atom_sites_solution_primary direct
_atom_sites_solution_secondary difmap
_audit_creation_method SHELXL-97
_cell_angle_alpha 90.00
_cell_angle_beta 113.3340(10)
_cell_angle_gamma 90.00
_cell_formula_units_Z 4
_cell_length_a 8.8850(2)
_cell_length_b 21.9600(5)
_cell_length_c 18.7530(5)
_cell_measurement_temperature 293(2)
_cell_volume 3359.72(14)
_computing_cell_refinement 'HKL DENZO'
_computing_data_collection COLLECT
_computing_data_reduction 'HKL DENZO and SCALEPACK'
_computing_structure_refinement 'SHELXL-97 (Sheldrick, 1997)'
_computing_structure_solution SHELXS-97
_diffrn_ambient_temperature 293(2)
_diffrn_measured_fraction_theta_full 0.995
_diffrn_measured_fraction_theta_max 0.995
_diffrn_radiation_monochromator graphite
_diffrn_radiation_source 'fine-focus sealed tube'
_diffrn_radiation_type MoK\a
_diffrn_radiation_wavelength 0.71073
_diffrn_reflns_av_R_equivalents 0.0447
_diffrn_reflns_av_sigmaI/netI 0.0677
_diffrn_reflns_limit_h_max 9
_diffrn_reflns_limit_h_min -9
_diffrn_reflns_limit_k_max 23
_diffrn_reflns_limit_k_min -24
_diffrn_reflns_limit_l_max 21
_diffrn_reflns_limit_l_min -21
_diffrn_reflns_number 8701
_diffrn_reflns_theta_full 23.53
_diffrn_reflns_theta_max 23.53
_diffrn_reflns_theta_min 1.50
_exptl_absorpt_coefficient_mu 1.403
_exptl_crystal_colour 'deep red'
_exptl_crystal_density_diffrn 1.782
_exptl_crystal_density_method 'not measured'
_exptl_crystal_description prismatic
_exptl_crystal_F_000 1772
_exptl_crystal_size_max 0.06
_exptl_crystal_size_mid 0.05
_exptl_crystal_size_min 0.03
_refine_diff_density_max 0.819
_refine_diff_density_min -0.697
_refine_diff_density_rms 0.099
_refine_ls_extinction_method none
_refine_ls_goodness_of_fit_ref 0.878
_refine_ls_hydrogen_treatment mixed
_refine_ls_matrix_type full
_refine_ls_number_parameters 416
_refine_ls_number_reflns 4961
_refine_ls_number_restraints 0
_refine_ls_restrained_S_all 0.878
_refine_ls_R_factor_all 0.0895
_refine_ls_R_factor_gt 0.0478
_refine_ls_shift/su_max 0.000
_refine_ls_shift/su_mean 0.000
_refine_ls_structure_factor_coef Fsqd
_refine_ls_weighting_details 'calc w=1/[\s^2^(Fo^2^)+(0.1058P)^2^+6.7702P] where P=(Fo^2^+2Fc^2^)/3'
_refine_ls_weighting_scheme calc
_refine_ls_wR_factor_gt 0.1250
_refine_ls_wR_factor_ref 0.1592
_reflns_number_gt 3283
_reflns_number_total 4961
_reflns_threshold_expression >2sigma(I)
_cod_data_source_file ic060090usi20060117_110857.cif
_cod_data_source_block compound6
_cod_original_sg_symbol_H-M P21/c
_cod_database_code 4350238

loop_
_symmetry_equiv_pos_as_xyz
'x, y, z'
'-x, y+1/2, -z+1/2'
'-x, -y, -z'
'x, -y-1/2, z-1/2'

loop_
_atom_site_label
_atom_site_type_symbol
_atom_site_fract_x
_atom_site_fract_y
_atom_site_fract_z
_atom_site_U_iso_or_equiv
_atom_site_adp_type
_atom_site_occupancy
_atom_site_symmetry_multiplicity
_atom_site_calc_flag
_atom_site_refinement_flags
I1 I 0.48767(9) 0.38830(3) 0.03947(4) 0.0703(3) Uani 1 1 d .
I2 I 0.80723(8) 0.17196(3) 0.06815(4) 0.0713(3) Uani 1 1 d .
Co Co 0.14544(11) 0.36629(4) 0.25666(5) 0.0333(3) Uani 1 1 d .
N4 N 0.3595(7) 0.4028(3) 0.2804(3) 0.0352(14) Uani 1 1 d .
O2 O 0.3161(6) 0.4129(3) 0.5897(3) 0.0508(14) Uani 1 1 d .
C13 C 0.3469(10) 0.1698(4) 0.2466(5) 0.052(2) Uani 1 1 d .
H13 H 0.3856 0.1312 0.2426 0.044(5) Uiso 1 1 calc R
N1 N 0.0358(7) 0.4442(3) 0.2226(3) 0.0370(15) Uani 1 1 d .
N3 N 0.2344(7) 0.2849(3) 0.2598(3) 0.0343(14) Uani 1 1 d .
C16 C 0.4341(9) 0.4132(4) 0.2321(5) 0.0439(19) Uani 1 1 d .
H16 H 0.3802 0.4028 0.1800 0.044(5) Uiso 1 1 calc R
C15 C 0.3046(9) 0.2502(4) 0.3231(5) 0.0433(19) Uani 1 1 d .
H15 H 0.3163 0.2651 0.3715 0.044(5) Uiso 1 1 calc R
C24 C 0.1295(9) 0.3740(3) 0.4701(4) 0.0400(19) Uani 1 1 d .
H24 H 0.0536 0.3632 0.4906 0.044(5) Uiso 1 1 calc R
C19 C 0.5954(9) 0.4438(3) 0.3836(4) 0.0407(19) Uani 1 1 d .
H19 H 0.6500 0.4534 0.4358 0.044(5) Uiso 1 1 calc R
N5 N 0.2026(7) 0.3775(3) 0.3619(3) 0.0358(15) Uani 1 1 d .
C26 C -0.0483(8) 0.3324(3) 0.3373(4) 0.0356(17) Uani 1 1 d .
C22 C 0.3889(9) 0.4191(4) 0.4819(4) 0.0380(18) Uani 1 1 d .
H22 H 0.4870 0.4390 0.5102 0.044(5) Uiso 1 1 calc R
C3 C -0.1322(11) 0.5498(4) 0.1575(5) 0.058(2) Uani 1 1 d .
H3 H -0.1882 0.5854 0.1355 0.044(5) Uiso 1 1 calc R
N2 N 0.0878(7) 0.3561(3) 0.1502(3) 0.0349(14) Uani 1 1 d .
C20 C 0.4415(8) 0.4187(3) 0.3574(4) 0.0317(16) Uani 1 1 d .
C11 C 0.2210(8) 0.2629(3) 0.1898(4) 0.0360(17) Uani 1 1 d .
C6 C 0.0019(8) 0.3995(4) 0.1018(4) 0.0381(18) Uani 1 1 d .
C28 C -0.2969(10) 0.2760(4) 0.2938(5) 0.055(2) Uani 1 1 d .
H28 H -0.3794 0.2568 0.3042 0.044(5) Uiso 1 1 calc R
C23 C 0.2809(9) 0.4027(3) 0.5187(4) 0.0394(18) Uani 1 1 d .
C21 C 0.3477(8) 0.4054(3) 0.4050(4) 0.0332(17) Uani 1 1 d .
O1 O -0.0372(8) 0.3323(3) -0.0815(3) 0.0670(18) Uani 1 1 d .
C10 C 0.1335(8) 0.3050(3) 0.1249(4) 0.0353(17) Uani 1 1 d .
C2 C -0.0646(10) 0.5418(4) 0.2361(5) 0.050(2) Uani 1 1 d .
H2 H -0.0764 0.5720 0.2684 0.044(5) Uiso 1 1 calc R
C9 C 0.0967(10) 0.2964(4) 0.0471(4) 0.048(2) Uani 1 1 d .
H9 H 0.1315 0.2618 0.0295 0.044(5) Uiso 1 1 calc R
C25 C 0.0969(8) 0.3628(3) 0.3944(4) 0.0357(17) Uani 1 1 d .
C7 C -0.0432(9) 0.3940(4) 0.0231(4) 0.046(2) Uani 1 1 d .
H7 H -0.1042 0.4243 -0.0106 0.044(5) Uiso 1 1 calc R
C27 C -0.1708(9) 0.3057(4) 0.3518(5) 0.047(2) Uani 1 1 d .
H27 H -0.1696 0.3074 0.4016 0.044(5) Uiso 1 1 calc R
C30 C -0.1726(9) 0.3030(4) 0.2068(5) 0.045(2) Uani 1 1 d .
H30 H -0.1735 0.3025 0.1570 0.044(5) Uiso 1 1 calc R
N6 N -0.0498(7) 0.3304(3) 0.2637(3) 0.0381(15) Uani 1 1 d .
C5 C -0.0302(8) 0.4517(3) 0.1439(4) 0.0357(17) Uani 1 1 d .
C8 C 0.0048(10) 0.3418(4) -0.0050(5) 0.052(2) Uani 1 1 d .
C4 C -0.1150(10) 0.5032(4) 0.1111(5) 0.049(2) Uani 1 1 d .
H4 H -0.1616 0.5072 0.0573 0.044(5) Uiso 1 1 calc R
C18 C 0.6696(10) 0.4547(4) 0.3325(5) 0.050(2) Uani 1 1 d .
H18 H 0.7728 0.4726 0.3492 0.044(5) Uiso 1 1 calc R
C12 C 0.2744(9) 0.2063(4) 0.1818(5) 0.048(2) Uani 1 1 d .
H12 H 0.2623 0.1922 0.1331 0.044(5) Uiso 1 1 calc R
C1 C 0.0202(9) 0.4898(4) 0.2677(5) 0.0426(19) Uani 1 1 d .
H1 H 0.0682 0.4857 0.3215 0.044(5) Uiso 1 1 calc R
C17 C 0.5865(9) 0.4384(4) 0.2565(5) 0.049(2) Uani 1 1 d .
H17 H 0.6344 0.4446 0.2211 0.044(5) Uiso 1 1 calc R
C29 C -0.2984(10) 0.2752(4) 0.2198(5) 0.056(2) Uani 1 1 d .
H29 H -0.3832 0.2562 0.1794 0.044(5) Uiso 1 1 calc R
C14 C 0.3599(10) 0.1923(4) 0.3169(5) 0.053(2) Uani 1 1 d .
H14 H 0.4065 0.1683 0.3611 0.044(5) Uiso 1 1 calc R
O5 O 0.6442(8) 0.0784(4) 0.1791(4) 0.089(2) Uani 1 1 d .
O4 O 0.4036(9) 0.2328(3) 0.0154(5) 0.094(2) Uani 1 1 d .
O3 O 0.5827(12) 0.0338(4) 0.4037(5) 0.114(3) Uani 1 1 d .
O6 O 0.9827(12) 0.0280(4) 0.0673(5) 0.115(3) Uani 1 1 d .
O7 O -0.2455(9) 0.4100(5) -0.1672(4) 0.103(3) Uani 1 1 d .

loop_
_atom_site_aniso_label
_atom_site_aniso_U_11
_atom_site_aniso_U_22
_atom_site_aniso_U_33
_atom_site_aniso_U_23
_atom_site_aniso_U_13
_atom_site_aniso_U_12
I1 0.0859(5) 0.0705(5) 0.0542(4) 0.0035(3) 0.0274(3) 0.0012(4)
I2 0.0689(4) 0.0751(5) 0.0864(5) -0.0217(4) 0.0484(4) -0.0148(3)
Co 0.0336(5) 0.0384(6) 0.0281(5) -0.0010(4) 0.0125(4) -0.0016(4)
N4 0.035(3) 0.043(4) 0.029(3) 0.003(3) 0.015(3) -0.002(3)
O2 0.060(3) 0.068(4) 0.029(3) -0.007(3) 0.021(3) -0.009(3)
C13 0.051(5) 0.038(5) 0.073(6) -0.011(5) 0.030(5) 0.002(4)
N1 0.034(3) 0.041(4) 0.032(3) 0.005(3) 0.009(3) 0.000(3)
N3 0.034(3) 0.037(4) 0.033(3) 0.001(3) 0.014(3) 0.000(3)
C16 0.049(5) 0.045(5) 0.042(4) 0.003(4) 0.023(4) -0.002(4)
C15 0.046(4) 0.046(5) 0.043(5) 0.005(4) 0.023(4) -0.002(4)
C24 0.046(4) 0.042(5) 0.041(4) 0.003(4) 0.027(4) -0.002(4)
C19 0.041(4) 0.043(5) 0.034(4) -0.010(4) 0.010(3) -0.005(4)
N5 0.033(3) 0.046(4) 0.031(3) -0.003(3) 0.014(3) -0.003(3)
C26 0.036(4) 0.037(4) 0.039(4) 0.008(3) 0.020(3) 0.007(3)
C22 0.039(4) 0.047(5) 0.025(4) -0.006(3) 0.010(3) -0.005(4)
C3 0.057(5) 0.046(5) 0.061(6) 0.010(4) 0.014(4) 0.012(4)
N2 0.032(3) 0.038(4) 0.031(3) 0.002(3) 0.007(3) -0.001(3)
C20 0.030(4) 0.031(4) 0.035(4) 0.002(3) 0.013(3) 0.003(3)
C11 0.030(4) 0.041(5) 0.037(4) 0.000(4) 0.014(3) -0.001(3)
C6 0.030(4) 0.049(5) 0.031(4) -0.002(4) 0.009(3) -0.009(4)
C28 0.047(5) 0.065(6) 0.057(6) -0.006(5) 0.025(4) -0.013(4)
C23 0.049(5) 0.041(5) 0.028(4) 0.002(3) 0.015(4) 0.003(4)
C21 0.034(4) 0.029(4) 0.033(4) 0.004(3) 0.010(3) 0.000(3)
O1 0.088(4) 0.080(5) 0.031(3) -0.012(3) 0.023(3) 0.000(4)
C10 0.030(4) 0.039(4) 0.038(4) -0.008(4) 0.014(3) -0.010(3)
C2 0.051(5) 0.042(5) 0.052(5) -0.004(4) 0.016(4) 0.013(4)
C9 0.055(5) 0.049(5) 0.041(5) -0.014(4) 0.021(4) -0.009(4)
C25 0.032(4) 0.039(4) 0.036(4) -0.002(4) 0.015(3) -0.004(3)
C7 0.049(5) 0.052(5) 0.035(4) 0.009(4) 0.012(4) 0.004(4)
C27 0.048(5) 0.051(5) 0.046(5) -0.005(4) 0.021(4) -0.011(4)
C30 0.040(4) 0.051(5) 0.042(4) -0.013(4) 0.014(4) -0.004(4)
N6 0.031(3) 0.044(4) 0.040(4) -0.001(3) 0.014(3) -0.003(3)
C5 0.033(4) 0.040(5) 0.037(4) 0.001(4) 0.016(3) -0.001(3)
C8 0.049(5) 0.068(6) 0.035(4) -0.005(4) 0.011(4) -0.008(5)
C4 0.050(5) 0.055(6) 0.036(4) 0.004(4) 0.010(4) 0.000(4)
C18 0.039(4) 0.063(6) 0.052(5) -0.006(4) 0.022(4) -0.010(4)
C12 0.046(5) 0.044(5) 0.054(5) -0.002(4) 0.019(4) 0.000(4)
C1 0.043(4) 0.043(5) 0.042(4) -0.007(4) 0.016(4) -0.005(4)
C17 0.046(5) 0.060(6) 0.051(5) 0.000(4) 0.030(4) -0.008(4)
C29 0.046(5) 0.069(6) 0.047(5) -0.013(5) 0.012(4) -0.021(5)
C14 0.046(5) 0.050(5) 0.062(6) 0.014(5) 0.021(4) 0.004(4)
O5 0.075(4) 0.140(7) 0.048(4) 0.008(4) 0.019(3) -0.011(5)
O4 0.089(5) 0.076(5) 0.109(6) -0.009(4) 0.030(4) -0.005(4)
O3 0.171(8) 0.105(6) 0.106(6) -0.032(5) 0.097(6) -0.055(6)
O6 0.165(8) 0.119(7) 0.093(5) 0.047(5) 0.084(6) 0.060(6)
O7 0.079(5) 0.176(8) 0.046(4) 0.017(5) 0.018(3) 0.043(5)

loop_
_atom_type_symbol
_atom_type_description
_atom_type_scat_dispersion_real
_atom_type_scat_dispersion_imag
_atom_type_scat_source
C C 0.0033 0.0016 'International Tables Vol C Tables 4.2.6.8 and 6.1.1.4'
H H 0.0000 0.0000 'International Tables Vol C Tables 4.2.6.8 and 6.1.1.4'
N N 0.0061 0.0033 'International Tables Vol C Tables 4.2.6.8 and 6.1.1.4'
O O 0.0106 0.0060 'International Tables Vol C Tables 4.2.6.8 and 6.1.1.4'
I I -0.4742 1.8119 'International Tables Vol C Tables 4.2.6.8 and 6.1.1.4'
Co Co 0.3494 0.9721 'International Tables Vol C Tables 4.2.6.8 and 6.1.1.4'

loop_
_geom_angle_atom_site_label_1
_geom_angle_atom_site_label_2
_geom_angle_atom_site_label_3
_geom_angle
N5 Co N2 179.2(3)
N5 Co N3 98.8(3)
N2 Co N3 81.9(3)
N5 Co N1 97.1(3)
N2 Co N1 82.2(3)
N3 Co N1 164.0(2)
N5 Co N4 82.6(2)
N2 Co N4 97.1(2)
N3 Co N4 91.3(2)
N1 Co N4 91.7(2)
N5 Co N6 81.8(3)
N2 Co N6 98.6(2)
N3 Co N6 89.3(2)
N1 Co N6 92.0(2)
N4 Co N6 164.3(2)
C16 N4 C20 117.9(6)
C16 N4 Co 128.1(5)
C20 N4 Co 114.0(4)
C14 C13 C12 118.1(8)
C14 C13 H13 121.0
C12 C13 H13 121.0
C1 N1 C5 118.8(6)
C1 N1 Co 127.3(5)
C5 N1 Co 113.9(5)
C11 N3 C15 119.0(6)
C11 N3 Co 114.8(5)
C15 N3 Co 126.2(5)
N4 C16 C17 122.3(7)
N4 C16 H16 118.9
C17 C16 H16 118.9
N3 C15 C14 120.3(7)
N3 C15 H15 119.9
C14 C15 H15 119.9
C25 C24 C23 120.1(7)
C25 C24 H24 119.9
C23 C24 H24 119.9
C20 C19 C18 120.2(7)
C20 C19 H19 119.9
C18 C19 H19 119.9
C25 N5 C21 120.3(6)
C25 N5 Co 120.4(5)
C21 N5 Co 119.1(5)
N6 C26 C27 120.0(7)
N6 C26 C25 113.6(6)
C27 C26 C25 126.4(7)
C21 C22 C23 120.0(7)
C21 C22 H22 120.0
C23 C22 H22 120.0
C2 C3 C4 118.1(8)
C2 C3 H3 120.9
C4 C3 H3 120.9
C10 N2 C6 122.1(6)
C10 N2 Co 118.9(5)
C6 N2 Co 118.9(5)
N4 C20 C19 121.0(6)
N4 C20 C21 113.1(6)
C19 C20 C21 125.9(6)
N3 C11 C12 122.1(7)
N3 C11 C10 112.8(6)
C12 C11 C10 124.9(7)
N2 C6 C7 121.0(7)
N2 C6 C5 111.8(6)
C7 C6 C5 127.2(7)
C29 C28 C27 118.6(8)
C29 C28 H28 120.7
C27 C28 H28 120.7
O2 C23 C22 122.0(7)
O2 C23 C24 121.8(7)
C22 C23 C24 116.3(6)
N5 C21 C22 121.0(6)
N5 C21 C20 111.1(6)
C22 C21 C20 127.9(6)
N2 C10 C9 120.7(7)
N2 C10 C11 111.5(6)
C9 C10 C11 127.8(7)
C3 C2 C1 120.4(8)
C3 C2 H2 119.8
C1 C2 H2 119.8
C10 C9 C8 117.9(8)
C10 C9 H9 121.1
C8 C9 H9 121.1
N5 C25 C24 122.2(6)
N5 C25 C26 110.4(6)
C24 C25 C26 127.4(7)
C6 C7 C8 118.3(8)
C6 C7 H7 120.8
C8 C7 H7 120.8
C26 C27 C28 120.8(8)
C26 C27 H27 119.6
C28 C27 H27 119.6
N6 C30 C29 121.6(7)
N6 C30 H30 119.2
C29 C30 H30 119.2
C30 N6 C26 119.8(6)
C30 N6 Co 126.6(5)
C26 N6 Co 113.5(4)
C4 C5 N1 120.8(7)
C4 C5 C6 126.2(7)
N1 C5 C6 113.1(6)
O1 C8 C7 122.0(8)
O1 C8 C9 118.0(8)
C7 C8 C9 120.0(7)
C5 C4 C3 120.4(7)
C5 C4 H4 119.8
C3 C4 H4 119.8
C17 C18 C19 117.8(7)
C17 C18 H18 121.1
C19 C18 H18 121.1
C11 C12 C13 119.5(8)
C11 C12 H12 120.2
C13 C12 H12 120.2
N1 C1 C2 121.5(7)
N1 C1 H1 119.3
C2 C1 H1 119.3
C18 C17 C16 120.8(8)
C18 C17 H17 119.6
C16 C17 H17 119.6
C28 C29 C30 119.1(7)
C28 C29 H29 120.4
C30 C29 H29 120.4
C13 C14 C15 121.0(8)
C13 C14 H14 119.5
C15 C14 H14 119.5

loop_
_geom_bond_atom_site_label_1
_geom_bond_atom_site_label_2
_geom_bond_distance
Co N5 1.849(6)
Co N2 1.869(6)
Co N3 1.945(6)
Co N1 1.947(6)
Co N4 1.946(6)
Co N6 1.956(6)
N4 C16 1.338(9)
N4 C20 1.380(9)
O2 C23 1.262(8)
C13 C14 1.368(12)
C13 C12 1.383(12)
C13 H13 0.9300
N1 C1 1.354(9)
N1 C5 1.365(9)
N3 C11 1.360(9)
N3 C15 1.339(9)
C16 C17 1.363(11)
C16 H16 0.9300
C15 C14 1.386(11)
C15 H15 0.9300
C24 C25 1.355(10)
C24 C23 1.437(11)
C24 H24 0.9300
C19 C20 1.371(10)
C19 C18 1.383(11)
C19 H19 0.9300
N5 C25 1.345(9)
N5 C21 1.366(9)
C26 N6 1.376(9)
C26 C27 1.355(10)
C26 C25 1.471(10)
C22 C21 1.374(10)
C22 C23 1.432(11)
C22 H22 0.9300
C3 C2 1.366(12)
C3 C4 1.390(12)
C3 H3 0.9300
N2 C10 1.342(9)
N2 C6 1.328(9)
C20 C21 1.472(10)
C11 C12 1.360(11)
C11 C10 1.479(10)
C6 C7 1.372(11)
C6 C5 1.481(11)
C28 C29 1.383(12)
C28 C27 1.378(11)
C28 H28 0.9300
O1 C8 1.348(10)
C10 C9 1.376(10)
C2 C1 1.368(11)
C2 H2 0.9300
C9 C8 1.408(12)
C9 H9 0.9300
C7 C8 1.397(12)
C7 H7 0.9300
C27 H27 0.9300
C30 N6 1.331(9)
C30 C29 1.378(11)
C30 H30 0.9300
C5 C4 1.364(11)
C4 H4 0.9300
C18 C17 1.367(11)
C18 H18 0.9300
C12 H12 0.9300
C1 H1 0.9300
C17 H17 0.9300
C29 H29 0.9300
C14 H14 0.9300
